data_7027648
loop_
_publ_author_name
'Houlton, Andrew'
'Isaac, Christian J.'
'Gibson, Ashleigh E.'
'Horrocks, Benjamin R.'
'Clegg, William'
'Elsegood, Mark R. J.'

_publ_section_title
;
 Synthesis, structure and redox properties of ferrocenylmethylnucleobases
;
_journal_issue 18
_journal_name_full 'Journal of the Chemical Society, Dalton Transactions'
_journal_page_first 3229
_journal_paper_doi 10.1039/a905168f
_journal_year 1999
_chemical_formula_sum 'C21 H24 Fe N6 O3'
_chemical_formula_weight 464.31
_chemical_name_systematic
;
 ?
;
_space_group_IT_number 61
_symmetry_cell_setting orthorhombic
_symmetry_space_group_name_Hall '-P 2ac 2ab'
_symmetry_space_group_name_H-M 'P b c a'
_atom_sites_solution_hydrogens geom
_atom_sites_solution_primary direct
_atom_sites_solution_secondary difmap
_audit_creation_method SHELXL-97
_cell_angle_alpha 90.00
_cell_angle_beta 90.00
_cell_angle_gamma 90.00
_cell_formula_units_Z 8
_cell_length_a 22.443(3)
_cell_length_b 7.6933(11)
_cell_length_c 23.913(3)
_cell_measurement_reflns_used 3526
_cell_measurement_temperature 160(2)
_cell_measurement_theta_max 24.15
_cell_measurement_theta_min 2.92
_cell_volume 4128.8(10)
_computing_cell_refinement 'local programs'
_computing_data_collection 'Bruker SMART'
_computing_data_reduction 'Bruker SAINT'
_computing_molecular_graphics 'Bruker SHELXTL'
_computing_publication_material 'SHELXTL and local programs'
_computing_structure_refinement 'Bruker SHELXTL'
_computing_structure_solution 'Bruker SHELXTL'
_diffrn_ambient_temperature 160(2)
_diffrn_measured_fraction_theta_full 0.999
_diffrn_measured_fraction_theta_max 0.999
_diffrn_measurement_device_type 'Bruker SMART CCD diffractometer'
_diffrn_measurement_method '\w rotation with narrow frames'
_diffrn_radiation_monochromator graphite
_diffrn_radiation_source 'fine-focus sealed tube'
_diffrn_radiation_type MoK\a
_diffrn_radiation_wavelength 0.71073
_diffrn_reflns_av_R_equivalents 0.1032
_diffrn_reflns_av_sigmaI/netI 0.0621
_diffrn_reflns_limit_h_max 26
_diffrn_reflns_limit_h_min -25
_diffrn_reflns_limit_k_max 9
_diffrn_reflns_limit_k_min -8
_diffrn_reflns_limit_l_max 28
_diffrn_reflns_limit_l_min -28
_diffrn_reflns_number 23293
_diffrn_reflns_theta_full 25.00
_diffrn_reflns_theta_max 25.00
_diffrn_reflns_theta_min 1.70
_diffrn_standards_decay_% 0
_diffrn_standards_number 0
_exptl_absorpt_coefficient_mu 0.768
_exptl_absorpt_correction_T_max 0.985
_exptl_absorpt_correction_T_min 0.608
_exptl_absorpt_correction_type empirical
_exptl_crystal_colour yellow
_exptl_crystal_density_diffrn 1.494
_exptl_crystal_density_method 'not measured'
_exptl_crystal_description needle
_exptl_crystal_F_000 1936
_exptl_crystal_size_max 0.72
_exptl_crystal_size_mid 0.06
_exptl_crystal_size_min 0.02
_refine_diff_density_max 0.426
_refine_diff_density_min -0.495
_refine_diff_density_rms 0.081
_refine_ls_extinction_coef 0.00067(13)
_refine_ls_extinction_expression Fc^*^=kFc[1+0.001xFc^2^\l^3^/sin(2\q)]^-1/4^
_refine_ls_extinction_method SHELXL
_refine_ls_goodness_of_fit_ref 1.034
_refine_ls_hydrogen_treatment mixed
_refine_ls_matrix_type full
_refine_ls_number_parameters 284
_refine_ls_number_reflns 3636
_refine_ls_number_restraints 0
_refine_ls_restrained_S_all 1.034
_refine_ls_R_factor_all 0.0907
_refine_ls_R_factor_gt 0.0441
_refine_ls_shift/su_max 0.000
_refine_ls_shift/su_mean 0.000
_refine_ls_structure_factor_coef Fsqd
_refine_ls_weighting_details 'calc w=1/[\s^2^(Fo^2^)+(0.0375P)^2^+5.6258P] where P=(Fo^2^+2Fc^2^)/3'
_refine_ls_weighting_scheme calc
_refine_ls_wR_factor_gt 0.0853
_refine_ls_wR_factor_ref 0.1033
_reflns_number_gt 2377
_reflns_number_total 3636
_reflns_threshold_expression >2sigma(I)
_cod_data_source_file 905168Fsup1.cif
_cod_data_source_block 8
_cod_original_sg_symbol_H-M Pbca
_cod_database_code 7027648

loop_
_symmetry_equiv_pos_as_xyz
'x, y, z'
'-x+1/2, -y, z+1/2'
'-x, y+1/2, -z+1/2'
'x+1/2, -y+1/2, -z'
'-x, -y, -z'
'x-1/2, y, -z-1/2'
'x, -y-1/2, z-1/2'
'-x-1/2, y-1/2, z'

loop_
_atom_site_label
_atom_site_type_symbol
_atom_site_fract_x
_atom_site_fract_y
_atom_site_fract_z
_atom_site_U_iso_or_equiv
_atom_site_adp_type
_atom_site_occupancy
_atom_site_symmetry_multiplicity
_atom_site_calc_flag
_atom_site_refinement_flags
Fe1 Fe 0.12841(2) 0.83796(7) 0.20572(2) 0.01714(16) Uani 1 1 d .
N1 N 0.25386(13) 1.0563(4) -0.09012(11) 0.0178(7) Uani 1 1 d .
H1 H 0.2557 1.1059 -0.1232 0.021 Uiso 1 1 calc R
C2 C 0.19854(15) 1.0311(5) -0.06783(15) 0.0157(8) Uani 1 1 d .
N3 N 0.18812(12) 0.9555(4) -0.01970(12) 0.0146(7) Uani 1 1 d .
C4 C 0.23984(15) 0.9095(5) 0.00625(13) 0.0157(8) Uani 1 1 d .
C5 C 0.29797(15) 0.9354(5) -0.01126(14) 0.0155(8) Uani 1 1 d .
O6 O 0.35536(10) 1.0354(3) -0.08966(10) 0.0240(6) Uani 1 1 d .
C6 C 0.30873(16) 1.0098(5) -0.06466(15) 0.0183(8) Uani 1 1 d .
N7 N 0.33805(13) 0.8710(4) 0.02772(12) 0.0197(7) Uani 1 1 d .
C8 C 0.30384(16) 0.8070(5) 0.06726(15) 0.0196(9) Uani 1 1 d .
H8 H 0.3191 0.7527 0.0999 0.024 Uiso 1 1 calc R
N9 N 0.24377(12) 0.8262(4) 0.05689(11) 0.0153(6) Uani 1 1 d .
C10 C 0.19554(15) 0.7587(5) 0.09257(14) 0.0172(8) Uani 1 1 d .
H10A H 0.2104 0.6566 0.1136 0.021 Uiso 1 1 calc R
H10B H 0.1622 0.7195 0.0685 0.021 Uiso 1 1 calc R
C11 C 0.17266(15) 0.8919(5) 0.13337(14) 0.0158(8) Uani 1 1 d .
C12 C 0.11598(15) 0.9731(5) 0.13349(14) 0.0195(9) Uani 1 1 d .
H12 H 0.0851 0.9544 0.1070 0.023 Uiso 1 1 calc R
C13 C 0.11339(17) 1.0873(5) 0.18011(15) 0.0235(9) Uani 1 1 d .
H13 H 0.0805 1.1584 0.1902 0.028 Uiso 1 1 calc R
C14 C 0.16869(17) 1.0766(5) 0.20914(16) 0.0260(9) Uani 1 1 d .
H14 H 0.1793 1.1393 0.2419 0.031 Uiso 1 1 calc R
C15 C 0.20489(16) 0.9554(5) 0.18022(15) 0.0205(9) Uani 1 1 d .
H15 H 0.2442 0.9221 0.1905 0.025 Uiso 1 1 calc R
C16 C 0.12250(18) 0.5747(5) 0.21149(17) 0.0317(10) Uani 1 1 d .
H16 H 0.1382 0.4935 0.1854 0.038 Uiso 1 1 calc R
C17 C 0.06477(17) 0.6494(5) 0.20974(17) 0.0304(9) Uani 1 1 d .
H17 H 0.0350 0.6270 0.1824 0.036 Uiso 1 1 calc R
C18 C 0.05941(18) 0.7632(6) 0.25593(17) 0.0313(10) Uani 1 1 d .
H18 H 0.0254 0.8311 0.2650 0.038 Uiso 1 1 calc R
C19 C 0.11376(18) 0.7582(6) 0.28635(16) 0.0332(10) Uani 1 1 d .
H19 H 0.1224 0.8217 0.3194 0.040 Uiso 1 1 calc R
C20 C 0.15277(18) 0.6420(5) 0.25866(16) 0.0315(10) Uani 1 1 d .
H20 H 0.1923 0.6141 0.2698 0.038 Uiso 1 1 calc R
N21 N 0.15022(12) 1.0884(4) -0.09823(12) 0.0174(7) Uani 1 1 d .
H21 H 0.1148 1.0662 -0.0841 0.021 Uiso 1 1 calc R
C22 C 0.15141(16) 1.1764(5) -0.14822(14) 0.0198(8) Uani 1 1 d .
O22 O 0.19768(11) 1.2093(3) -0.17333(10) 0.0255(7) Uani 1 1 d .
C23 C 0.09115(16) 1.2277(5) -0.16996(15) 0.0257(9) Uani 1 1 d .
H23A H 0.0945 1.3370 -0.1908 0.039 Uiso 1 1 calc R
H23B H 0.0637 1.2432 -0.1385 0.039 Uiso 1 1 calc R
H23C H 0.0760 1.1364 -0.1948 0.039 Uiso 1 1 calc R
C24 C 0.49859(19) 0.8131(6) 0.08027(16) 0.0374(11) Uani 1 1 d .
H24A H 0.4570 0.8081 0.0925 0.056 Uiso 1 1 calc R
H24B H 0.5140 0.9311 0.0858 0.056 Uiso 1 1 calc R
H24C H 0.5224 0.7309 0.1022 0.056 Uiso 1 1 calc R
N25 N 0.50220(13) 0.7674(4) 0.02124(12) 0.0214(7) Uani 1 1 d .
C26 C 0.55795(16) 0.8028(5) -0.00783(17) 0.0287(10) Uani 1 1 d .
H26A H 0.5877 0.7156 0.0028 0.043 Uiso 1 1 calc R
H26B H 0.5723 0.9188 0.0024 0.043 Uiso 1 1 calc R
H26C H 0.5513 0.7978 -0.0483 0.043 Uiso 1 1 calc R
C27 C 0.45984(15) 0.6747(5) -0.00343(16) 0.0219(9) Uani 1 1 d .
H27 H 0.4248 0.6513 0.0175 0.026 Uiso 1 1 calc R
O28 O 0.46249(11) 0.6167(3) -0.05139(11) 0.0254(6) Uani 1 1 d .

loop_
_atom_site_aniso_label
_atom_site_aniso_U_11
_atom_site_aniso_U_22
_atom_site_aniso_U_33
_atom_site_aniso_U_23
_atom_site_aniso_U_13
_atom_site_aniso_U_12
Fe1 0.0185(3) 0.0203(3) 0.0126(3) 0.0009(3) 0.0016(2) -0.0019(2)
N1 0.0180(16) 0.0239(19) 0.0116(15) 0.0028(14) 0.0023(13) 0.0007(14)
C2 0.0165(19) 0.015(2) 0.015(2) -0.0030(16) 0.0000(15) 0.0036(15)
N3 0.0150(16) 0.0159(17) 0.0128(17) 0.0010(13) -0.0001(12) 0.0013(13)
C4 0.023(2) 0.0140(19) 0.0104(17) -0.0024(16) 0.0027(15) 0.0030(16)
C5 0.0165(19) 0.018(2) 0.0120(19) -0.0033(16) 0.0017(15) 0.0013(16)
O6 0.0173(14) 0.0357(17) 0.0188(14) 0.0015(12) 0.0056(11) -0.0043(12)
C6 0.020(2) 0.016(2) 0.019(2) -0.0057(16) -0.0005(17) 0.0005(16)
N7 0.0193(17) 0.0217(19) 0.0180(17) -0.0011(14) 0.0003(13) 0.0024(14)
C8 0.023(2) 0.018(2) 0.017(2) -0.0007(17) -0.0091(16) 0.0048(16)
N9 0.0159(15) 0.0165(16) 0.0136(14) 0.0006(14) 0.0000(12) 0.0017(13)
C10 0.0204(19) 0.019(2) 0.0123(19) 0.0036(16) 0.0012(15) -0.0026(17)
C11 0.0200(19) 0.015(2) 0.0120(19) 0.0027(15) 0.0049(15) -0.0037(15)
C12 0.024(2) 0.021(2) 0.0138(19) 0.0020(16) -0.0017(15) 0.0022(16)
C13 0.028(2) 0.021(2) 0.022(2) 0.0026(18) 0.0078(17) 0.0049(17)
C14 0.036(2) 0.023(2) 0.018(2) -0.0075(19) 0.0030(19) -0.0082(18)
C15 0.021(2) 0.024(2) 0.017(2) 0.0013(18) 0.0017(16) -0.0064(17)
C16 0.040(2) 0.021(2) 0.034(2) 0.004(2) 0.008(2) -0.0058(19)
C17 0.027(2) 0.034(2) 0.030(2) 0.002(2) 0.0006(19) -0.0097(19)
C18 0.025(2) 0.039(3) 0.030(2) 0.006(2) 0.0157(19) -0.006(2)
C19 0.045(3) 0.039(3) 0.015(2) 0.005(2) 0.0092(19) -0.010(2)
C20 0.030(2) 0.036(3) 0.028(2) 0.018(2) 0.0032(18) 0.003(2)
N21 0.0125(15) 0.0270(18) 0.0126(16) 0.0035(14) 0.0021(12) 0.0002(13)
C22 0.023(2) 0.023(2) 0.0135(18) -0.0012(18) 0.0004(15) 0.0031(17)
O22 0.0223(14) 0.0372(18) 0.0170(14) 0.0068(13) 0.0022(12) 0.0028(12)
C23 0.025(2) 0.034(2) 0.018(2) 0.0014(18) -0.0031(17) 0.0068(18)
C24 0.041(3) 0.045(3) 0.027(2) -0.009(2) 0.003(2) -0.003(2)
N25 0.0167(16) 0.0243(18) 0.0233(17) -0.0059(15) 0.0007(13) 0.0018(14)
C26 0.021(2) 0.030(3) 0.035(2) -0.001(2) 0.0007(18) -0.0035(18)
C27 0.0131(19) 0.023(2) 0.029(2) 0.0042(19) 0.0010(16) 0.0041(17)
O28 0.0187(14) 0.0315(17) 0.0262(16) -0.0035(13) -0.0039(11) -0.0003(12)

loop_
_atom_type_symbol
_atom_type_description
_atom_type_scat_dispersion_real
_atom_type_scat_dispersion_imag
_atom_type_scat_source
C C 0.0033 0.0016 'International Tables Vol C Tables 4.2.6.8 and 6.1.1.4'
H H 0.0000 0.0000 'International Tables Vol C Tables 4.2.6.8 and 6.1.1.4'
N N 0.0061 0.0033 'International Tables Vol C Tables 4.2.6.8 and 6.1.1.4'
O O 0.0106 0.0060 'International Tables Vol C Tables 4.2.6.8 and 6.1.1.4'
Fe Fe 0.3463 0.8444 'International Tables Vol C Tables 4.2.6.8 and 6.1.1.4'

loop_
_geom_angle_atom_site_label_1
_geom_angle_atom_site_label_2
_geom_angle_atom_site_label_3
_geom_angle
C15 Fe1 C16 121.18(16)
C15 Fe1 C12 68.55(14)
C16 Fe1 C12 123.87(16)
C15 Fe1 C11 40.83(13)
C16 Fe1 C11 107.00(15)
C12 Fe1 C11 40.73(13)
C15 Fe1 C17 157.21(16)
C16 Fe1 C17 40.75(16)
C12 Fe1 C17 107.92(16)
C11 Fe1 C17 121.78(15)
C15 Fe1 C13 68.41(15)
C16 Fe1 C13 160.91(16)
C12 Fe1 C13 40.78(14)
C11 Fe1 C13 68.55(14)
C17 Fe1 C13 124.57(16)
C15 Fe1 C18 160.32(16)
C16 Fe1 C18 68.29(17)
C12 Fe1 C18 122.62(16)
C11 Fe1 C18 157.85(15)
C17 Fe1 C18 40.57(16)
C13 Fe1 C18 108.42(16)
C15 Fe1 C20 106.72(16)
C16 Fe1 C20 40.60(16)
C12 Fe1 C20 159.96(16)
C11 Fe1 C20 123.09(15)
C17 Fe1 C20 68.46(17)
C13 Fe1 C20 157.43(16)
C18 Fe1 C20 68.33(16)
C15 Fe1 C14 40.63(14)
C16 Fe1 C14 156.71(16)
C12 Fe1 C14 68.68(15)
C11 Fe1 C14 68.66(14)
C17 Fe1 C14 161.01(16)
C13 Fe1 C14 40.76(15)
C18 Fe1 C14 124.32(17)
C20 Fe1 C14 121.25(17)
C15 Fe1 C19 123.40(15)
C16 Fe1 C19 68.14(17)
C12 Fe1 C19 158.31(16)
C11 Fe1 C19 159.68(16)
C17 Fe1 C19 68.29(17)
C13 Fe1 C19 122.48(16)
C18 Fe1 C19 40.63(16)
C20 Fe1 C19 40.47(16)
C14 Fe1 C19 107.55(17)
C2 N1 C6 125.9(3)
N3 C2 N1 124.6(3)
N3 C2 N21 117.7(3)
N1 C2 N21 117.7(3)
C2 N3 C4 111.3(3)
N3 C4 N9 125.3(3)
N3 C4 C5 128.9(3)
N9 C4 C5 105.9(3)
C4 C5 N7 110.9(3)
C4 C5 C6 119.3(3)
N7 C5 C6 129.7(3)
O6 C6 N1 119.5(3)
O6 C6 C5 130.6(3)
N1 C6 C5 109.9(3)
C8 N7 C5 103.8(3)
N7 C8 N9 113.7(3)
C4 N9 C8 105.7(3)
C4 N9 C10 128.9(3)
C8 N9 C10 125.2(3)
N9 C10 C11 112.7(3)
C12 C11 C15 107.7(3)
C12 C11 C10 127.4(3)
C15 C11 C10 124.9(3)
C12 C11 Fe1 69.55(19)
C15 C11 Fe1 69.42(19)
C10 C11 Fe1 125.3(2)
C11 C12 C13 108.1(3)
C11 C12 Fe1 69.73(19)
C13 C12 Fe1 69.9(2)
C12 C13 C14 108.1(3)
C12 C13 Fe1 69.4(2)
C14 C13 Fe1 69.9(2)
C15 C14 C13 107.4(3)
C15 C14 Fe1 69.1(2)
C13 C14 Fe1 69.4(2)
C14 C15 C11 108.6(3)
C14 C15 Fe1 70.2(2)
C11 C15 Fe1 69.75(19)
C20 C16 C17 108.3(4)
C20 C16 Fe1 70.0(2)
C17 C16 Fe1 69.8(2)
C18 C17 C16 107.8(4)
C18 C17 Fe1 69.9(2)
C16 C17 Fe1 69.5(2)
C17 C18 C19 108.1(4)
C17 C18 Fe1 69.6(2)
C19 C18 Fe1 70.0(2)
C20 C19 C18 108.0(4)
C20 C19 Fe1 69.5(2)
C18 C19 Fe1 69.4(2)
C16 C20 C19 107.9(4)
C16 C20 Fe1 69.4(2)
C19 C20 Fe1 70.0(2)
C22 N21 C2 127.0(3)
O22 C22 N21 123.0(3)
O22 C22 C23 122.6(3)
N21 C22 C23 114.4(3)
C27 N25 C24 121.4(3)
C27 N25 C26 120.2(3)
C24 N25 C26 117.7(3)
O28 C27 N25 125.0(3)

loop_
_geom_bond_atom_site_label_1
_geom_bond_atom_site_label_2
_geom_bond_distance
Fe1 C15 2.033(4)
Fe1 C16 2.034(4)
Fe1 C12 2.035(3)
Fe1 C11 2.038(3)
Fe1 C17 2.038(4)
Fe1 C13 2.042(4)
Fe1 C18 2.042(4)
Fe1 C20 2.043(4)
Fe1 C14 2.048(4)
Fe1 C19 2.050(4)
N1 C2 1.365(4)
N1 C6 1.419(4)
C2 N3 1.311(4)
C2 N21 1.378(4)
N3 C4 1.363(4)
C4 N9 1.373(4)
C4 C5 1.385(5)
C5 N7 1.387(4)
C5 C6 1.420(5)
O6 C6 1.221(4)
N7 C8 1.314(5)
C8 N9 1.379(4)
N9 C10 1.473(4)
C10 C11 1.505(5)
C11 C12 1.417(5)
C11 C15 1.420(5)
C12 C13 1.420(5)
C13 C14 1.424(5)
C14 C15 1.417(5)
C16 C20 1.415(6)
C16 C17 1.418(6)
C17 C18 1.415(6)
C18 C19 1.421(6)
C19 C20 1.416(6)
N21 C22 1.374(4)
C22 O22 1.226(4)
C22 C23 1.502(5)
C24 N25 1.457(5)
N25 C27 1.327(4)
N25 C26 1.457(5)
C27 O28 1.232(4)
